data_2241633
loop_
_publ_author_name
'Catalano, Michael J.'
'Ruddraraju, Kasi Viswanatharaju'
'Barnes, Charles L.'
'Gates, Kent S.'

_publ_section_title
;
 Crystal structure of a nucleoside model for the interstrand cross-link
 formed by the reaction of 2'-deoxyguanosine and an abasic site in duplex
 DNA
;
_journal_coeditor_code HB7568
_journal_issue 5
_journal_name_full 'Acta Crystallographica Section E'
_journal_page_first 624
_journal_page_last 627
_journal_paper_doi 10.1107/S205698901600517X
_journal_volume 72
_journal_year 2016
_chemical_formula_iupac 'C17 H25 N5 O7'
_chemical_formula_moiety 'C17 H25 N5 O7'
_chemical_formula_sum 'C17 H25 N5 O7'
_chemical_formula_weight 411.42
_chemical_name_systematic
9-[(2<i>R</i>,4<i>S</i>,5<i>R</i>)-4-Hydroxy-5-(hydroxymethyl)tetrahydrofuran-2-yl]-2-{[(2<i>R</i>,4<i>S</i>,5<i>R</i>)-4-methoxy-5-(methoxymethyl)tetrahydrofuran-2-yl]amino}-1<i>H</i>-purin-6(9<i>H</i>)-one
_space_group_crystal_system monoclinic
_space_group_IT_number 4
_space_group_name_Hall 'P 2yb'
_space_group_name_H-M_alt 'P 1 21 1'
_symmetry_cell_setting monoclinic
_symmetry_space_group_name_Hall 'P 2yb'
_symmetry_space_group_name_H-M 'P 1 21 1'
_atom_sites_solution_hydrogens geom
_audit_creation_method SHELXL-2014/7
_cell_angle_alpha 90
_cell_angle_beta 98.0230(10)
_cell_angle_gamma 90
_cell_formula_units_Z 4
_cell_length_a 8.18170(10)
_cell_length_b 26.4033(5)
_cell_length_c 8.8800(2)
_cell_measurement_reflns_used 9940
_cell_measurement_temperature 100(2)
_cell_measurement_theta_max 72.2
_cell_measurement_theta_min 5.3
_cell_volume 1899.52(6)
_computing_cell_refinement
;
SAINT (Bruker, 2008)
;
_computing_data_collection
;
APEX2 (Bruker, 2008)
;
_computing_data_reduction
;
SAINT (Bruker, 2008)
;
_computing_molecular_graphics
;
X-SEED, Barbour, 2001
;
_computing_publication_material
;
<i>CIFTAB</i> (Sheldrick, 2008)
;
_computing_structure_refinement
;
SHELXL2013 (Sheldrick, 2015)
;
_computing_structure_solution
;
SHELXS2013 (Sheldrick, 2008)
;
_diffrn_ambient_temperature 100(2)
_diffrn_measured_fraction_theta_full 0.988
_diffrn_measured_fraction_theta_max 0.984
_diffrn_measurement_device_type 'Bruker APEXII CCD'
_diffrn_measurement_method 'omega and phi scans'
_diffrn_radiation_type CuK\a
_diffrn_radiation_wavelength 1.54178
_diffrn_reflns_av_R_equivalents 0.0292
_diffrn_reflns_limit_h_max 10
_diffrn_reflns_limit_h_min -10
_diffrn_reflns_limit_k_max 31
_diffrn_reflns_limit_k_min -31
_diffrn_reflns_limit_l_max 10
_diffrn_reflns_limit_l_min -9
_diffrn_reflns_number 26696
_diffrn_reflns_theta_full 67.679
_diffrn_reflns_theta_max 72.154
_diffrn_reflns_theta_min 3.348
_diffrn_standards_decay_% 0.0
_exptl_absorpt_coefficient_mu 0.956
_exptl_absorpt_correction_T_max 0.93
_exptl_absorpt_correction_T_min 0.86
_exptl_absorpt_correction_type multi-scan
_exptl_absorpt_process_details
;
(SADABS; Sheldrick, 2008)
;
_exptl_crystal_colour Colourless
_exptl_crystal_density_diffrn 1.439
_exptl_crystal_description Prism
_exptl_crystal_F_000 872
_exptl_crystal_size_max 0.150
_exptl_crystal_size_mid 0.080
_exptl_crystal_size_min 0.080
_refine_diff_density_max 0.225
_refine_diff_density_min -0.167
_refine_ls_abs_structure_details
;
Flack <i>x</i> determined using 2923 quotients
[(<i>I</i>^+^)-(<i>I</i>^-^)]/[(<i>I</i>^+^)+(<i>I</i>^-^)]
(Parsons et al., 2013)
;
_refine_ls_abs_structure_Flack 0.08(5)
_refine_ls_extinction_method none
_refine_ls_goodness_of_fit_ref 1.038
_refine_ls_hydrogen_treatment constr
_refine_ls_matrix_type full
_refine_ls_number_parameters 531
_refine_ls_number_reflns 6862
_refine_ls_number_restraints 1
_refine_ls_restrained_S_all 1.038
_refine_ls_R_factor_all 0.0284
_refine_ls_R_factor_gt 0.0270
_refine_ls_shift/su_max 0.000
_refine_ls_shift/su_mean 0.000
_refine_ls_structure_factor_coef Fsqd
_refine_ls_weighting_details 'w=1/[\s^2^(Fo^2^)+(0.0424P)^2^+0.3476P] where P=(Fo^2^+2Fc^2^)/3'
_refine_ls_weighting_scheme calc
_refine_ls_wR_factor_gt 0.0704
_refine_ls_wR_factor_ref 0.0715
_reflns_number_gt 6644
_reflns_number_total 6862
_reflns_threshold_expression 'I > 2\s(I)'
_cod_data_source_file hb7568sup1.cif
_cod_data_source_block I
_cod_original_sg_symbol_H-M 'P 21'
_cod_database_code 2241633
_shelx_space_group_comment
;
The symmetry employed for this shelxl refinement is uniquely defined
by the following loop, which should always be used as a source of
symmetry information in preference to the above space-group names.
They are only intended as comments.
;
_shelx_estimated_absorpt_t_min 0.870
_shelx_estimated_absorpt_t_max 0.927

loop_
_space_group_symop_operation_xyz
'x, y, z'
'-x, y+1/2, -z'

loop_
_atom_site_type_symbol
_atom_site_label
_atom_site_fract_x
_atom_site_fract_y
_atom_site_fract_z
_atom_site_U_iso_or_equiv
_atom_site_adp_type
_atom_site_calc_flag
_atom_site_occupancy
O O1A 0.34576(17) 0.46915(6) -0.12995(17) 0.0168(3) Uani d 1
N N1A 0.3499(2) 0.50765(6) 0.1022(2) 0.0146(3) Uani d 1
H H1A 0.4493 0.4955 0.1317 0.017 Uiso calc 1
C C1A 0.2806(2) 0.53738(8) 0.2030(2) 0.0140(4) Uani d 1
O O2A -0.1409(2) 0.64849(6) 0.01984(18) 0.0223(3) Uani d 1
N N2A 0.1339(2) 0.55894(7) 0.1729(2) 0.0155(4) Uani d 1
C C2A 0.0560(3) 0.54690(8) 0.0330(2) 0.0150(4) Uani d 1
O O3A -0.44313(19) 0.65756(6) 0.18573(19) 0.0221(3) Uani d 1
H H3A -0.5051 0.6460 0.2454 0.027 Uiso calc 1
N N3A -0.0017(2) 0.51309(7) -0.2041(2) 0.0170(4) Uani d 1
C C3A 0.1129(2) 0.51624(8) -0.0744(2) 0.0148(4) Uani d 1
O O4A 0.0015(2) 0.72195(6) 0.3635(2) 0.0298(4) Uani d 1
H H4A -0.0253 0.7501 0.3235 0.036 Uiso calc 1
N N4A -0.0978(2) 0.56295(7) -0.0324(2) 0.0177(4) Uani d 1
C C4A 0.2740(2) 0.49535(7) -0.0439(2) 0.0138(4) Uani d 1
O O5A 0.37552(18) 0.62783(6) 0.42933(16) 0.0176(3) Uani d 1
N N5A 0.3711(2) 0.54372(7) 0.3418(2) 0.0163(4) Uani d 1
H H5A 0.4647 0.5272 0.3642 0.020 Uiso calc 1
C C5A -0.1246(3) 0.54152(8) -0.1750(2) 0.0192(4) Uani d 1
H H5A1 -0.2220 0.5468 -0.2449 0.023 Uiso calc 1
O O6A 0.23353(18) 0.61868(6) 0.75564(18) 0.0227(3) Uani d 1
C C6A -0.2089(3) 0.59897(8) 0.0258(3) 0.0185(4) Uani d 1
H H6A -0.3179 0.5980 -0.0410 0.022 Uiso calc 1
O O7A 0.69231(18) 0.63615(6) 0.60640(19) 0.0221(3) Uani d 1
C C7A -0.2373(3) 0.59060(8) 0.1890(3) 0.0184(4) Uani d 1
H H7A1 -0.1372 0.5770 0.2514 0.022 Uiso calc 1
H H7A2 -0.3309 0.5673 0.1948 0.022 Uiso calc 1
C C8A -0.2764(3) 0.64379(8) 0.2388(2) 0.0182(4) Uani d 1
H H8A -0.2507 0.6476 0.3516 0.022 Uiso calc 1
C C9A -0.1612(3) 0.67599(8) 0.1574(2) 0.0189(4) Uani d 1
H H9A -0.2152 0.7093 0.1293 0.023 Uiso calc 1
C C10A 0.0085(3) 0.68527(9) 0.2482(3) 0.0245(5) Uani d 1
H H10A 0.0518 0.6531 0.2951 0.029 Uiso calc 1
H H10B 0.0853 0.6970 0.1787 0.029 Uiso calc 1
C C11A 0.3171(2) 0.57690(8) 0.4527(2) 0.0156(4) Uani d 1
H H11A 0.1938 0.5767 0.4429 0.019 Uiso calc 1
C C12A 0.3901(3) 0.56396(8) 0.6145(2) 0.0182(4) Uani d 1
H H12A 0.3228 0.5381 0.6581 0.022 Uiso calc 1
H H12B 0.5045 0.5513 0.6190 0.022 Uiso calc 1
C C13A 0.3861(2) 0.61397(8) 0.6978(2) 0.0167(4) Uani d 1
H H13A 0.4804 0.6161 0.7823 0.020 Uiso calc 1
C C14A 0.4064(3) 0.65359(8) 0.5738(2) 0.0175(4) Uani d 1
H H14A 0.3230 0.6811 0.5769 0.021 Uiso calc 1
C C15A 0.5775(3) 0.67638(9) 0.5938(3) 0.0218(4) Uani d 1
H H15A 0.5917 0.6979 0.5053 0.026 Uiso calc 1
H H15B 0.5947 0.6976 0.6866 0.026 Uiso calc 1
C C16A 0.8590(3) 0.65335(11) 0.6422(3) 0.0301(5) Uani d 1
H H16A 0.8799 0.6802 0.5711 0.045 Uiso calc 1
H H16B 0.9346 0.6250 0.6338 0.045 Uiso calc 1
H H16C 0.8766 0.6666 0.7463 0.045 Uiso calc 1
C C17A 0.2364(3) 0.65893(11) 0.8622(3) 0.0289(5) Uani d 1
H H17A 0.3324 0.6551 0.9407 0.043 Uiso calc 1
H H17B 0.1352 0.6581 0.9096 0.043 Uiso calc 1
H H17C 0.2435 0.6913 0.8097 0.043 Uiso calc 1
O O1B 0.72354(17) 0.51384(5) 0.47267(17) 0.0168(3) Uani d 1
N N1B 0.9716(2) 0.47201(6) 0.50184(19) 0.0139(3) Uani d 1
H H1B 0.9971 0.4855 0.5927 0.017 Uiso calc 1
C C1B 1.0833(2) 0.43911(7) 0.4530(2) 0.0136(4) Uani d 1
O O2B 0.9310(2) 0.32766(6) 0.07593(19) 0.0219(3) Uani d 1
N N2B 1.0610(2) 0.41620(6) 0.3193(2) 0.0153(4) Uani d 1
C C2B 0.9168(3) 0.42949(8) 0.2340(2) 0.0150(4) Uani d 1
O O3B 1.09413(19) 0.31769(6) -0.23244(18) 0.0220(3) Uani d 1
H H3B 1.1571 0.3306 -0.2890 0.026 Uiso calc 1
N N3B 0.6634(2) 0.46447(7) 0.1606(2) 0.0188(4) Uani d 1
C C3B 0.7979(2) 0.46230(8) 0.2729(2) 0.0159(4) Uani d 1
O O4B 1.2568(3) 0.31747(9) 0.2436(2) 0.0452(5) Uani d 1
H H4B 1.1920 0.3377 0.2779 0.054 Uiso calc 1
N N4B 0.8528(2) 0.41146(7) 0.0918(2) 0.0186(4) Uani d 1
C C4B 0.8210(2) 0.48559(8) 0.4184(2) 0.0143(4) Uani d 1
O O5B 1.32491(17) 0.34807(6) 0.57774(18) 0.0175(3) Uani d 1
N N5B 1.2221(2) 0.43116(7) 0.5529(2) 0.0159(3) Uani d 1
H H5B 1.2334 0.4468 0.6413 0.019 Uiso calc 1
C C5B 0.7002(3) 0.43335(9) 0.0558(3) 0.0215(5) Uani d 1
H H5B1 0.6287 0.4266 -0.0358 0.026 Uiso calc 1
O O6B 1.67925(19) 0.36348(6) 0.43876(18) 0.0216(3) Uani d 1
C C6B 0.9187(3) 0.37405(8) -0.0034(2) 0.0185(4) Uani d 1
H H6B 0.8402 0.3699 -0.0995 0.022 Uiso calc 1
O O7B 1.5367(2) 0.31343(6) 0.84948(19) 0.0252(3) Uani d 1
C C7B 1.0893(3) 0.38469(8) -0.0431(3) 0.0198(4) Uani d 1
H H7B1 1.1615 0.4002 0.0435 0.024 Uiso calc 1
H H7B2 1.0845 0.4072 -0.1328 0.024 Uiso calc 1
C C8B 1.1484(3) 0.33176(8) -0.0781(2) 0.0191(4) Uani d 1
H H8B 1.2709 0.3287 -0.0525 0.023 Uiso calc 1
C C9B 1.0581(3) 0.29760(9) 0.0248(3) 0.0226(5) Uani d 1
H H9B 1.0071 0.2683 -0.0357 0.027 Uiso calc 1
C C10B 1.1657(4) 0.27835(11) 0.1641(3) 0.0360(6) Uani d 1
H H10C 1.0958 0.2618 0.2322 0.043 Uiso calc 1
H H10D 1.2427 0.2526 0.1337 0.043 Uiso calc 1
C C11B 1.3507(3) 0.39806(8) 0.5188(2) 0.0157(4) Uani d 1
H H11B 1.3500 0.3963 0.4062 0.019 Uiso calc 1
C C12B 1.5222(3) 0.41144(8) 0.5959(3) 0.0191(4) Uani d 1
H H12C 1.5218 0.4204 0.7041 0.023 Uiso calc 1
H H12D 1.5700 0.4398 0.5436 0.023 Uiso calc 1
C C13B 1.6149(3) 0.36211(8) 0.5792(2) 0.0177(4) Uani d 1
H H13B 1.7050 0.3572 0.6664 0.021 Uiso calc 1
C C14B 1.4792(3) 0.32117(8) 0.5795(3) 0.0178(4) Uani d 1
H H14B 1.4738 0.3009 0.4838 0.021 Uiso calc 1
C C15B 1.5051(3) 0.28550(9) 0.7128(3) 0.0227(5) Uani d 1
H H15C 1.4055 0.2643 0.7142 0.027 Uiso calc 1
H H15D 1.5995 0.2628 0.7033 0.027 Uiso calc 1
C C16B 1.5735(3) 0.28046(11) 0.9765(3) 0.0331(6) Uani d 1
H H16D 1.4856 0.2552 0.9752 0.050 Uiso calc 1
H H16E 1.5814 0.3002 1.0708 0.050 Uiso calc 1
H H16F 1.6788 0.2633 0.9711 0.050 Uiso calc 1
C C17B 1.7854(3) 0.32160(10) 0.4226(3) 0.0271(5) Uani d 1
H H17D 1.8756 0.3212 0.5077 0.041 Uiso calc 1
H H17E 1.8312 0.3248 0.3267 0.041 Uiso calc 1
H H17F 1.7225 0.2900 0.4221 0.041 Uiso calc 1

loop_
_atom_site_aniso_label
_atom_site_aniso_U_11
_atom_site_aniso_U_22
_atom_site_aniso_U_33
_atom_site_aniso_U_12
_atom_site_aniso_U_13
_atom_site_aniso_U_23
O1A 0.0171(7) 0.0182(7) 0.0155(7) 0.0035(6) 0.0033(5) -0.0025(6)
N1A 0.0120(7) 0.0159(8) 0.0155(9) 0.0028(6) 0.0006(6) -0.0015(6)
C1A 0.0148(9) 0.0128(9) 0.0142(10) -0.0002(7) 0.0018(7) -0.0013(7)
O2A 0.0304(9) 0.0195(8) 0.0191(8) 0.0039(6) 0.0108(6) 0.0007(6)
N2A 0.0152(8) 0.0175(9) 0.0134(9) 0.0031(6) 0.0008(7) -0.0026(7)
C2A 0.0152(9) 0.0136(10) 0.0158(10) 0.0012(7) 0.0005(7) -0.0019(7)
O3A 0.0198(8) 0.0247(8) 0.0234(8) 0.0066(6) 0.0078(6) 0.0027(6)
N3A 0.0174(8) 0.0183(9) 0.0148(9) 0.0033(7) 0.0001(7) -0.0032(7)
C3A 0.0170(9) 0.0137(9) 0.0134(10) 0.0018(8) 0.0014(8) -0.0032(7)
O4A 0.0448(10) 0.0194(8) 0.0243(9) -0.0047(7) 0.0011(7) 0.0001(7)
N4A 0.0172(8) 0.0195(9) 0.0154(9) 0.0053(7) -0.0012(7) -0.0036(7)
C4A 0.0152(10) 0.0127(10) 0.0139(10) -0.0012(7) 0.0032(8) -0.0005(7)
O5A 0.0227(7) 0.0174(7) 0.0123(7) -0.0008(6) 0.0009(5) -0.0013(6)
N5A 0.0139(8) 0.0201(9) 0.0142(9) 0.0039(6) -0.0003(6) -0.0034(7)
C5A 0.0169(10) 0.0228(11) 0.0166(11) 0.0045(8) -0.0027(8) -0.0048(8)
O6A 0.0163(7) 0.0333(9) 0.0194(8) -0.0025(6) 0.0060(6) -0.0082(7)
C6A 0.0163(9) 0.0200(11) 0.0185(11) 0.0069(8) 0.0005(8) -0.0024(8)
O7A 0.0153(7) 0.0240(8) 0.0268(9) -0.0015(6) 0.0027(6) 0.0011(6)
C7A 0.0172(10) 0.0172(11) 0.0211(11) 0.0001(8) 0.0037(8) 0.0002(8)
C8A 0.0203(10) 0.0201(11) 0.0148(10) 0.0015(8) 0.0047(8) -0.0008(8)
C9A 0.0257(11) 0.0157(10) 0.0165(10) 0.0038(8) 0.0073(8) 0.0009(8)
C10A 0.0259(12) 0.0182(11) 0.0297(13) 0.0001(9) 0.0052(10) 0.0023(9)
C11A 0.0150(9) 0.0167(10) 0.0149(10) 0.0005(7) 0.0015(7) -0.0028(8)
C12A 0.0206(10) 0.0201(10) 0.0137(10) 0.0017(8) 0.0024(8) -0.0002(8)
C13A 0.0139(9) 0.0227(11) 0.0134(10) 0.0007(8) 0.0012(7) -0.0029(8)
C14A 0.0185(10) 0.0172(10) 0.0163(10) 0.0037(8) 0.0004(8) -0.0042(8)
C15A 0.0257(11) 0.0193(11) 0.0207(11) -0.0025(9) 0.0043(9) -0.0023(9)
C16A 0.0209(11) 0.0458(15) 0.0230(12) -0.0085(10) 0.0010(9) 0.0059(11)
C17A 0.0229(11) 0.0410(14) 0.0238(12) 0.0011(10) 0.0065(9) -0.0138(10)
O1B 0.0172(7) 0.0172(7) 0.0163(7) 0.0052(6) 0.0031(6) -0.0026(6)
N1B 0.0149(8) 0.0147(8) 0.0119(8) 0.0022(6) 0.0009(6) -0.0038(6)
C1B 0.0148(9) 0.0122(9) 0.0140(10) 0.0001(7) 0.0033(7) 0.0005(7)
O2B 0.0261(8) 0.0176(8) 0.0243(8) -0.0016(6) 0.0113(6) -0.0048(6)
N2B 0.0137(8) 0.0171(9) 0.0148(9) 0.0019(6) 0.0010(6) -0.0028(7)
C2B 0.0169(9) 0.0146(10) 0.0136(10) -0.0007(8) 0.0022(7) -0.0021(8)
O3B 0.0278(8) 0.0215(8) 0.0183(8) -0.0035(6) 0.0094(6) -0.0033(6)
N3B 0.0168(8) 0.0222(9) 0.0166(9) 0.0042(7) -0.0003(7) -0.0038(7)
C3B 0.0144(9) 0.0162(10) 0.0168(10) 0.0017(8) 0.0014(8) -0.0016(8)
O4B 0.0386(11) 0.0665(15) 0.0278(10) 0.0170(10) -0.0056(8) -0.0101(10)
N4B 0.0168(9) 0.0227(9) 0.0153(9) 0.0048(7) -0.0013(7) -0.0068(7)
C4B 0.0154(9) 0.0128(9) 0.0147(10) -0.0004(7) 0.0024(7) 0.0014(7)
O5B 0.0139(7) 0.0165(7) 0.0226(8) 0.0023(6) 0.0037(6) 0.0013(6)
N5B 0.0172(8) 0.0162(8) 0.0137(8) 0.0038(7) 0.0004(6) -0.0042(6)
C5B 0.0185(10) 0.0270(12) 0.0174(11) 0.0039(9) -0.0028(8) -0.0053(9)
O6B 0.0225(8) 0.0239(8) 0.0200(8) 0.0048(6) 0.0084(6) 0.0045(6)
C6B 0.0212(11) 0.0186(11) 0.0151(10) 0.0027(8) 0.0002(8) -0.0061(8)
O7B 0.0264(8) 0.0281(9) 0.0207(8) 0.0003(7) 0.0018(6) 0.0081(7)
C7B 0.0246(11) 0.0175(10) 0.0181(11) -0.0018(8) 0.0055(8) -0.0025(8)
C8B 0.0204(10) 0.0202(11) 0.0175(11) 0.0020(8) 0.0054(8) -0.0025(8)
C9B 0.0305(12) 0.0183(11) 0.0208(11) 0.0022(9) 0.0098(9) -0.0036(8)
C10B 0.0506(16) 0.0338(14) 0.0241(13) 0.0162(12) 0.0067(11) 0.0026(11)
C11B 0.0174(10) 0.0146(10) 0.0151(10) 0.0013(7) 0.0018(8) 0.0003(7)
C12B 0.0156(10) 0.0195(11) 0.0220(11) 0.0002(8) 0.0023(8) -0.0036(8)
C13B 0.0149(10) 0.0209(11) 0.0174(11) 0.0028(8) 0.0028(8) 0.0004(8)
C14B 0.0160(9) 0.0167(10) 0.0210(11) 0.0035(8) 0.0040(8) -0.0011(8)
C15B 0.0201(10) 0.0200(11) 0.0280(12) 0.0021(8) 0.0034(9) 0.0031(9)
C16B 0.0261(12) 0.0417(15) 0.0298(13) -0.0035(11) -0.0019(10) 0.0187(11)
C17B 0.0263(12) 0.0291(13) 0.0281(12) 0.0092(10) 0.0118(9) 0.0021(10)

loop_
_atom_type_symbol
_atom_type_description
_atom_type_scat_dispersion_real
_atom_type_scat_dispersion_imag
_atom_type_scat_source
C C 0.0181 0.0091 'International Tables Vol C Tables 4.2.6.8 and 6.1.1.4'
H H 0.0000 0.0000 'International Tables Vol C Tables 4.2.6.8 and 6.1.1.4'
N N 0.0311 0.0180 'International Tables Vol C Tables 4.2.6.8 and 6.1.1.4'
O O 0.0492 0.0322 'International Tables Vol C Tables 4.2.6.8 and 6.1.1.4'

loop_
_geom_angle_atom_site_label_1
_geom_angle_atom_site_label_2
_geom_angle_atom_site_label_3
_geom_angle
C1A N1A C4A 124.64(17)
C1A N1A H1A 117.7
C4A N1A H1A 117.7
N2A C1A N5A 119.73(18)
N2A C1A N1A 124.14(18)
N5A C1A N1A 116.13(17)
C6A O2A C9A 109.66(16)
C1A N2A C2A 112.51(17)
N2A C2A N4A 126.92(19)
N2A C2A C3A 127.70(19)
N4A C2A C3A 105.38(18)
C8A O3A H3A 109.5
C5A N3A C3A 104.51(18)
C2A C3A N3A 110.89(18)
C2A C3A C4A 119.30(18)
N3A C3A C4A 129.73(19)
C10A O4A H4A 109.5
C5A N4A C2A 106.28(17)
C5A N4A C6A 124.53(18)
C2A N4A C6A 128.96(18)
O1A C4A N1A 121.03(18)
O1A C4A C3A 127.38(19)
N1A C4A C3A 111.59(17)
C14A O5A C11A 109.25(15)
C1A N5A C11A 121.20(17)
C1A N5A H5A 119.4
C11A N5A H5A 119.4
N3A C5A N4A 112.93(18)
N3A C5A H5A1 123.5
N4A C5A H5A1 123.5
C13A O6A C17A 111.90(16)
O2A C6A N4A 108.59(17)
O2A C6A C7A 106.39(17)
N4A C6A C7A 115.46(18)
O2A C6A H6A 108.7
N4A C6A H6A 108.7
C7A C6A H6A 108.7
C15A O7A C16A 112.43(18)
C6A C7A C8A 102.12(17)
C6A C7A H7A1 111.3
C8A C7A H7A1 111.3
C6A C7A H7A2 111.3
C8A C7A H7A2 111.3
H7A1 C7A H7A2 109.2
O3A C8A C7A 111.70(18)
O3A C8A C9A 109.09(17)
C7A C8A C9A 102.03(17)
O3A C8A H8A 111.2
C7A C8A H8A 111.2
C9A C8A H8A 111.2
O2A C9A C8A 105.75(17)
O2A C9A C10A 108.82(17)
C8A C9A C10A 114.59(18)
O2A C9A H9A 109.2
C8A C9A H9A 109.2
C10A C9A H9A 109.2
O4A C10A C9A 111.51(19)
O4A C10A H10A 109.3
C9A C10A H10A 109.3
O4A C10A H10B 109.3
C9A C10A H10B 109.3
H10A C10A H10B 108.0
N5A C11A O5A 109.19(17)
N5A C11A C12A 113.26(17)
O5A C11A C12A 104.50(16)
N5A C11A H11A 109.9
O5A C11A H11A 109.9
C12A C11A H11A 109.9
C13A C12A C11A 103.50(17)
C13A C12A H12A 111.1
C11A C12A H12A 111.1
C13A C12A H12B 111.1
C11A C12A H12B 111.1
H12A C12A H12B 109.0
O6A C13A C12A 109.43(17)
O6A C13A C14A 112.71(17)
C12A C13A C14A 103.35(16)
O6A C13A H13A 110.4
C12A C13A H13A 110.4
C14A C13A H13A 110.4
O5A C14A C15A 109.66(17)
O5A C14A C13A 106.95(16)
C15A C14A C13A 112.09(17)
O5A C14A H14A 109.4
C15A C14A H14A 109.4
C13A C14A H14A 109.4
O7A C15A C14A 107.74(17)
O7A C15A H15A 110.2
C14A C15A H15A 110.2
O7A C15A H15B 110.2
C14A C15A H15B 110.2
H15A C15A H15B 108.5
O7A C16A H16A 109.5
O7A C16A H16B 109.5
H16A C16A H16B 109.5
O7A C16A H16C 109.5
H16A C16A H16C 109.5
H16B C16A H16C 109.5
O6A C17A H17A 109.5
O6A C17A H17B 109.5
H17A C17A H17B 109.5
O6A C17A H17C 109.5
H17A C17A H17C 109.5
H17B C17A H17C 109.5
C1B N1B C4B 124.95(17)
C1B N1B H1B 117.5
C4B N1B H1B 117.5
N2B C1B N5B 120.96(18)
N2B C1B N1B 123.93(18)
N5B C1B N1B 115.11(18)
C6B O2B C9B 109.15(17)
C1B N2B C2B 112.52(17)
N2B C2B C3B 127.64(19)
N2B C2B N4B 127.58(19)
C3B C2B N4B 104.73(18)
C8B O3B H3B 109.5
C5B N3B C3B 104.43(17)
N3B C3B C2B 111.34(19)
N3B C3B C4B 129.16(19)
C2B C3B C4B 119.33(19)
C10B O4B H4B 109.5
C5B N4B C2B 106.50(17)
C5B N4B C6B 123.40(18)
C2B N4B C6B 129.95(18)
O1B C4B N1B 121.23(19)
O1B C4B C3B 127.16(19)
N1B C4B C3B 111.59(17)
C11B O5B C14B 106.31(15)
C1B N5B C11B 121.92(18)
C1B N5B H5B 119.0
C11B N5B H5B 119.0
N3B C5B N4B 112.99(18)
N3B C5B H5B1 123.5
N4B C5B H5B1 123.5
C13B O6B C17B 112.00(17)
O2B C6B N4B 107.89(18)
O2B C6B C7B 105.90(17)
N4B C6B C7B 116.03(18)
O2B C6B H6B 108.9
N4B C6B H6B 108.9
C7B C6B H6B 108.9
C15B O7B C16B 110.76(19)
C6B C7B C8B 101.90(17)
C6B C7B H7B1 111.4
C8B C7B H7B1 111.4
C6B C7B H7B2 111.4
C8B C7B H7B2 111.4
H7B1 C7B H7B2 109.3
O3B C8B C7B 111.64(18)
O3B C8B C9B 107.79(17)
C7B C8B C9B 102.92(17)
O3B C8B H8B 111.4
C7B C8B H8B 111.4
C9B C8B H8B 111.4
O2B C9B C10B 107.12(19)
O2B C9B C8B 107.00(17)
C10B C9B C8B 114.3(2)
O2B C9B H9B 109.4
C10B C9B H9B 109.4
C8B C9B H9B 109.4
O4B C10B C9B 111.9(2)
O4B C10B H10C 109.2
C9B C10B H10C 109.2
O4B C10B H10D 109.2
C9B C10B H10D 109.2
H10C C10B H10D 107.9
N5B C11B O5B 109.36(17)
N5B C11B C12B 115.06(18)
O5B C11B C12B 102.84(16)
N5B C11B H11B 109.8
O5B C11B H11B 109.8
C12B C11B H11B 109.8
C11B C12B C13B 101.47(17)
C11B C12B H12C 111.5
C13B C12B H12C 111.5
C11B C12B H12D 111.5
C13B C12B H12D 111.5
H12C C12B H12D 109.3
O6B C13B C12B 108.29(17)
O6B C13B C14B 111.87(18)
C12B C13B C14B 103.26(16)
O6B C13B H13B 111.0
C12B C13B H13B 111.0
C14B C13B H13B 111.0
O5B C14B C15B 110.05(17)
O5B C14B C13B 106.37(16)
C15B C14B C13B 114.55(18)
O5B C14B H14B 108.6
C15B C14B H14B 108.6
C13B C14B H14B 108.6
O7B C15B C14B 109.74(18)
O7B C15B H15C 109.7
C14B C15B H15C 109.7
O7B C15B H15D 109.7
C14B C15B H15D 109.7
H15C C15B H15D 108.2
O7B C16B H16D 109.5
O7B C16B H16E 109.5
H16D C16B H16E 109.5
O7B C16B H16F 109.5
H16D C16B H16F 109.5
H16E C16B H16F 109.5
O6B C17B H17D 109.5
O6B C17B H17E 109.5
H17D C17B H17E 109.5
O6B C17B H17F 109.5
H17D C17B H17F 109.5
H17E C17B H17F 109.5

loop_
_geom_bond_atom_site_label_1
_geom_bond_atom_site_label_2
_geom_bond_distance
O1A C4A 1.238(3)
N1A C1A 1.371(3)
N1A C4A 1.397(3)
N1A H1A 0.8800
C1A N2A 1.321(3)
C1A N5A 1.357(3)
O2A C6A 1.425(3)
O2A C9A 1.450(3)
N2A C2A 1.353(3)
C2A N4A 1.377(3)
C2A C3A 1.380(3)
O3A C8A 1.427(3)
O3A H3A 0.8400
N3A C5A 1.309(3)
N3A C3A 1.382(3)
C3A C4A 1.420(3)
O4A C10A 1.417(3)
O4A H4A 0.8400
N4A C5A 1.376(3)
N4A C6A 1.460(3)
O5A C14A 1.443(2)
O5A C11A 1.452(3)
N5A C11A 1.433(3)
N5A H5A 0.8800
C5A H5A1 0.9500
O6A C13A 1.420(3)
O6A C17A 1.421(3)
C6A C7A 1.515(3)
C6A H6A 1.0000
O7A C15A 1.412(3)
O7A C16A 1.431(3)
C7A C8A 1.520(3)
C7A H7A1 0.9900
C7A H7A2 0.9900
C8A C9A 1.524(3)
C8A H8A 1.0000
C9A C10A 1.525(3)
C9A H9A 1.0000
C10A H10A 0.9900
C10A H10B 0.9900
C11A C12A 1.516(3)
C11A H11A 1.0000
C12A C13A 1.516(3)
C12A H12A 0.9900
C12A H12B 0.9900
C13A C14A 1.544(3)
C13A H13A 1.0000
C14A C15A 1.512(3)
C14A H14A 1.0000
C15A H15A 0.9900
C15A H15B 0.9900
C16A H16A 0.9800
C16A H16B 0.9800
C16A H16C 0.9800
C17A H17A 0.9800
C17A H17B 0.9800
C17A H17C 0.9800
O1B C4B 1.237(3)
N1B C1B 1.374(3)
N1B C4B 1.393(3)
N1B H1B 0.8800
C1B N2B 1.323(3)
C1B N5B 1.356(3)
O2B C6B 1.409(3)
O2B C9B 1.432(3)
N2B C2B 1.356(3)
C2B C3B 1.382(3)
C2B N4B 1.382(3)
O3B C8B 1.429(3)
O3B H3B 0.8400
N3B C5B 1.308(3)
N3B C3B 1.379(3)
C3B C4B 1.420(3)
O4B C10B 1.405(4)
O4B H4B 0.8400
N4B C5B 1.373(3)
N4B C6B 1.452(3)
O5B C11B 1.446(3)
O5B C14B 1.447(2)
N5B C11B 1.433(3)
N5B H5B 0.8800
C5B H5B1 0.9500
O6B C13B 1.420(3)
O6B C17B 1.426(3)
C6B C7B 1.513(3)
C6B H6B 1.0000
O7B C15B 1.413(3)
O7B C16B 1.424(3)
C7B C8B 1.525(3)
C7B H7B1 0.9900
C7B H7B2 0.9900
C8B C9B 1.544(3)
C8B H8B 1.0000
C9B C10B 1.503(4)
C9B H9B 1.0000
C10B H10C 0.9900
C10B H10D 0.9900
C11B C12B 1.514(3)
C11B H11B 1.0000
C12B C13B 1.525(3)
C12B H12C 0.9900
C12B H12D 0.9900
C13B C14B 1.550(3)
C13B H13B 1.0000
C14B C15B 1.505(3)
C14B H14B 1.0000
C15B H15C 0.9900
C15B H15D 0.9900
C16B H16D 0.9800
C16B H16E 0.9800
C16B H16F 0.9800
C17B H17D 0.9800
C17B H17E 0.9800
C17B H17F 0.9800

loop_
_geom_hbond_atom_site_label_D
_geom_hbond_atom_site_label_H
_geom_hbond_atom_site_label_A
_geom_hbond_site_symmetry_A
_geom_hbond_distance_DH
_geom_hbond_distance_HA
_geom_hbond_distance_DA
_geom_hbond_angle_DHA
N1A H1A N3B . 0.88 1.92 2.789(2) 170
O3A H3A O5A 1_455 0.84 2.07 2.897(2) 167
O4A H4A O3B 2_655 0.84 2.01 2.847(2) 178
N5A H5A O1B . 0.88 2.23 3.058(2) 157
C5A H5A1 O1B 1_454 0.95 2.63 3.284(3) 126
C7A H7A1 N2A . 0.99 2.46 3.172(3) 128
C8A H8A O7A 1_455 1.00 2.39 3.316(3) 153
C12A H12A O1A 1_556 0.99 2.61 3.432(3) 141
C12A H12B O1B . 0.99 2.55 3.426(3) 147
C16A H16A O4A 1_655 0.98 2.47 3.401(3) 158
C16A H16B O6A 1_655 0.98 2.54 3.222(3) 127
C16A H16C O2A 1_656 0.98 2.50 3.356(3) 146
C17A H17A O3A 1_656 0.98 2.65 3.610(3) 168
C17A H17B O2A 1_556 0.98 2.60 3.573(3) 175
N1B H1B N3A 1_656 0.88 1.94 2.808(2) 166
O3B H3B O5B 1_554 0.84 1.99 2.817(2) 169
O4B H4B N2B . 0.84 2.38 3.180(3) 158
N5B H5B O1A 1_656 0.88 2.19 3.027(2) 159
C5B H5B1 O1A . 0.95 2.60 3.269(3) 127
C8B H8B O7B 1_554 1.00 2.49 3.363(3) 146
C11B H11B O4B . 1.00 2.59 3.251(3) 124
C12B H12C O1A 1_656 0.99 2.55 3.363(3) 140
C12B H12D O1B 1_655 0.99 2.45 3.424(3) 167
C14B H14B O4B . 1.00 2.61 3.272(3) 123
C17B H17E O2B 1_655 0.98 2.48 3.456(3) 176

loop_
_geom_torsion_atom_site_label_1
_geom_torsion_atom_site_label_2
_geom_torsion_atom_site_label_3
_geom_torsion_atom_site_label_4
_geom_torsion
C4A N1A C1A N2A -1.4(3)
C4A N1A C1A N5A 177.84(18)
N5A C1A N2A C2A -176.82(19)
N1A C1A N2A C2A 2.4(3)
C1A N2A C2A N4A 179.8(2)
C1A N2A C2A C3A -0.3(3)
N2A C2A C3A N3A -179.8(2)
N4A C2A C3A N3A 0.1(2)
N2A C2A C3A C4A -2.9(3)
N4A C2A C3A C4A 177.03(18)
C5A N3A C3A C2A 0.2(2)
C5A N3A C3A C4A -176.3(2)
N2A C2A N4A C5A 179.5(2)
C3A C2A N4A C5A -0.4(2)
N2A C2A N4A C6A 4.8(4)
C3A C2A N4A C6A -175.1(2)
C1A N1A C4A O1A 178.41(19)
C1A N1A C4A C3A -1.7(3)
C2A C3A C4A O1A -176.6(2)
N3A C3A C4A O1A -0.3(4)
C2A C3A C4A N1A 3.6(3)
N3A C3A C4A N1A 179.8(2)
N2A C1A N5A C11A -5.3(3)
N1A C1A N5A C11A 175.39(18)
C3A N3A C5A N4A -0.5(3)
C2A N4A C5A N3A 0.6(3)
C6A N4A C5A N3A 175.6(2)
C9A O2A C6A N4A -138.45(17)
C9A O2A C6A C7A -13.6(2)
C5A N4A C6A O2A -103.0(2)
C2A N4A C6A O2A 70.9(3)
C5A N4A C6A C7A 137.7(2)
C2A N4A C6A C7A -48.4(3)
O2A C6A C7A C8A 31.8(2)
N4A C6A C7A C8A 152.34(18)
C6A C7A C8A O3A 79.6(2)
C6A C7A C8A C9A -36.8(2)
C6A O2A C9A C8A -10.4(2)
C6A O2A C9A C10A 113.18(18)
O3A C8A C9A O2A -88.60(19)
C7A C8A C9A O2A 29.7(2)
O3A C8A C9A C10A 151.55(18)
C7A C8A C9A C10A -90.2(2)
O2A C9A C10A O4A 165.83(17)
C8A C9A C10A O4A -76.0(2)
C1A N5A C11A O5A -87.4(2)
C1A N5A C11A C12A 156.64(19)
C14A O5A C11A N5A -148.25(16)
C14A O5A C11A C12A -26.8(2)
N5A C11A C12A C13A 154.32(17)
O5A C11A C12A C13A 35.6(2)
C17A O6A C13A C12A 167.04(19)
C17A O6A C13A C14A -78.6(2)
C11A C12A C13A O6A 89.7(2)
C11A C12A C13A C14A -30.6(2)
C11A O5A C14A C15A 128.97(18)
C11A O5A C14A C13A 7.2(2)
O6A C13A C14A O5A -102.90(18)
C12A C13A C14A O5A 15.1(2)
O6A C13A C14A C15A 136.89(18)
C12A C13A C14A C15A -105.08(19)
C16A O7A C15A C14A -173.67(18)
O5A C14A C15A O7A -66.7(2)
C13A C14A C15A O7A 51.9(2)
C4B N1B C1B N2B 0.2(3)
C4B N1B C1B N5B -179.83(18)
N5B C1B N2B C2B -178.87(19)
N1B C1B N2B C2B 1.1(3)
C1B N2B C2B C3B -0.8(3)
C1B N2B C2B N4B -177.6(2)
C5B N3B C3B C2B 0.2(3)
C5B N3B C3B C4B -175.1(2)
N2B C2B C3B N3B -176.7(2)
N4B C2B C3B N3B 0.7(2)
N2B C2B C3B C4B -0.9(3)
N4B C2B C3B C4B 176.47(19)
N2B C2B N4B C5B 176.1(2)
C3B C2B N4B C5B -1.3(2)
N2B C2B N4B C6B 0.6(4)
C3B C2B N4B C6B -176.8(2)
C1B N1B C4B O1B 176.86(19)
C1B N1B C4B C3B -1.8(3)
N3B C3B C4B O1B -1.6(4)
C2B C3B C4B O1B -176.5(2)
N3B C3B C4B N1B 177.0(2)
C2B C3B C4B N1B 2.0(3)
N2B C1B N5B C11B 0.3(3)
N1B C1B N5B C11B -179.74(18)
C3B N3B C5B N4B -1.0(3)
C2B N4B C5B N3B 1.5(3)
C6B N4B C5B N3B 177.4(2)
C9B O2B C6B N4B -153.74(17)
C9B O2B C6B C7B -28.9(2)
C5B N4B C6B O2B -113.2(2)
C2B N4B C6B O2B 61.7(3)
C5B N4B C6B C7B 128.3(2)
C2B N4B C6B C7B -56.9(3)
O2B C6B C7B C8B 36.8(2)
N4B C6B C7B C8B 156.41(19)
C6B C7B C8B O3B 85.4(2)
C6B C7B C8B C9B -30.0(2)
C6B O2B C9B C10B 131.8(2)
C6B O2B C9B C8B 8.8(2)
O3B C8B C9B O2B -103.77(19)
C7B C8B C9B O2B 14.3(2)
O3B C8B C9B C10B 137.8(2)
C7B C8B C9B C10B -104.1(2)
O2B C9B C10B O4B -68.9(3)
C8B C9B C10B O4B 49.4(3)
C1B N5B C11B O5B -93.7(2)
C1B N5B C11B C12B 151.2(2)
C14B O5B C11B N5B -163.87(16)
C14B O5B C11B C12B -41.2(2)
N5B C11B C12B C13B 162.67(18)
O5B C11B C12B C13B 43.9(2)
C17B O6B C13B C12B 172.60(18)
C17B O6B C13B C14B -74.3(2)
C11B C12B C13B O6B 88.8(2)
C11B C12B C13B C14B -30.0(2)
C11B O5B C14B C15B 146.08(17)
C11B O5B C14B C13B 21.5(2)
O6B C13B C14B O5B -109.88(18)
C12B C13B C14B O5B 6.4(2)
O6B C13B C14B C15B 128.32(19)
C12B C13B C14B C15B -115.5(2)
C16B O7B C15B C14B -175.77(18)
O5B C14B C15B O7B -69.6(2)
C13B C14B C15B O7B 50.2(2)

_cod_database_fobs_code 2241633
